data_7246893
loop_
_publ_author_name
'Guo, Runzhong'
'Liu, Yuchen'
'Wang, Zhibin'
'Wang, Haiying'
'Liu, Huiyan'

_publ_section_title
;
 Anion-dependent dynamic structure and tunable luminescence of Zn-MOFs
 with carboxyphenyl-terpyridine ligands
;
_journal_issue 29
_journal_name_full CrystEngComm
_journal_page_first 4157
_journal_page_last 4166
_journal_paper_doi 10.1039/D3CE00405H
_journal_volume 25
_journal_year 2023
_chemical_formula_moiety 'C22 H18 N3 O4 Zn, C44 H33 Cl1.5 N6 O6.5 Zn2, N O2.705, 3(C4 H9 N O), 0.5(H2 O)'
_chemical_formula_sum 'C78 H79 Cl1.5 N13 O16.7 Zn3'
_chemical_formula_weight 1715.10
_space_group_crystal_system monoclinic
_space_group_IT_number 11
_space_group_name_Hall '-P 2yb'
_space_group_name_H-M_alt 'P 1 21/m 1'
_atom_sites_solution_hydrogens mixed
_audit_creation_date 2023-06-19
_audit_creation_method
;
Olex2 1.5
(compiled 2022.04.07 svn.rca3783a0 for OlexSys, GUI svn.r6498)
;
_audit_update_record
;
2023-06-19 deposited with the CCDC.	2023-06-28 downloaded from the CCDC.
;
_cell_angle_alpha 90
_cell_angle_beta 113.952(2)
_cell_angle_gamma 90
_cell_formula_units_Z 2
_cell_length_a 12.8121(19)
_cell_length_b 21.163(3)
_cell_length_c 15.335(2)
_cell_measurement_reflns_used 6730
_cell_measurement_temperature 296(2)
_cell_measurement_theta_max 27.93
_cell_measurement_theta_min 2.41
_cell_volume 3799.9(9)
_computing_cell_refinement 'Bruker SAINT'
_computing_data_collection 'Bruker APEX2'
_computing_data_reduction 'Bruker SAINT'
_computing_molecular_graphics 'Olex2 1.5 (Dolomanov et al., 2009)'
_computing_publication_material 'Olex2 1.5 (Dolomanov et al., 2009)'
_computing_structure_refinement 'SHELXL 2018/3 (Sheldrick, 2015)'
_computing_structure_solution 'SHELXS-97 (Sheldrick 2008)'
_diffrn_ambient_temperature 296.15
_diffrn_measured_fraction_theta_full 0.996
_diffrn_measured_fraction_theta_max 0.944
_diffrn_measurement_device_type 'Bruker APEX-II CCD'
_diffrn_measurement_method '\f and \w scans'
_diffrn_radiation_type MoK\a
_diffrn_radiation_wavelength 0.71073
_diffrn_reflns_av_R_equivalents 0.0281
_diffrn_reflns_av_unetI/netI 0.0366
_diffrn_reflns_Laue_measured_fraction_full 0.996
_diffrn_reflns_Laue_measured_fraction_max 0.944
_diffrn_reflns_limit_h_max 16
_diffrn_reflns_limit_h_min -16
_diffrn_reflns_limit_k_max 28
_diffrn_reflns_limit_k_min -24
_diffrn_reflns_limit_l_max 20
_diffrn_reflns_limit_l_min -10
_diffrn_reflns_number 22937
_diffrn_reflns_point_group_measured_fraction_full 0.996
_diffrn_reflns_point_group_measured_fraction_max 0.944
_diffrn_reflns_theta_full 25.242
_diffrn_reflns_theta_max 28.150
_diffrn_reflns_theta_min 2.594
_exptl_absorpt_coefficient_mu 1.071
_exptl_crystal_colour colorless
_exptl_crystal_density_diffrn 1.499
_exptl_crystal_description block
_exptl_crystal_F_000 1774
_exptl_crystal_size_max 0.2
_exptl_crystal_size_mid 0.18
_exptl_crystal_size_min 0.16
_refine_diff_density_max 1.574
_refine_diff_density_min -0.689
_refine_diff_density_rms 0.083
_refine_ls_extinction_method none
_refine_ls_goodness_of_fit_ref 1.023
_refine_ls_hydrogen_treatment constr
_refine_ls_matrix_type full
_refine_ls_number_parameters 675
_refine_ls_number_reflns 9024
_refine_ls_number_restraints 200
_refine_ls_restrained_S_all 1.237
_refine_ls_R_factor_all 0.0808
_refine_ls_R_factor_gt 0.0585
_refine_ls_shift/su_max 0.001
_refine_ls_shift/su_mean 0.000
_refine_ls_structure_factor_coef Fsqd
_refine_ls_weighting_details 'w=1/[\s^2^(Fo^2^)+(0.0868P)^2^+4.6081P] where P=(Fo^2^+2Fc^2^)/3'
_refine_ls_weighting_scheme calc
_refine_ls_wR_factor_gt 0.1562
_refine_ls_wR_factor_ref 0.1703
_reflns_Friedel_coverage 0.000
_reflns_number_gt 6546
_reflns_number_total 9024
_reflns_threshold_expression 'I > 2\s(I)'
_cod_data_source_file d3ce00405h2.cif
_cod_data_source_block compound2
_cod_depositor_comments 'Adding full bibliography for 7246892--7246895.cif.'
_cod_original_formula_sum 'C78 H79 Cl1.50 N13 O16.70 Zn3'
_cod_database_code 7246893
_shelx_shelxl_version_number 2018/3
_shelx_space_group_comment
;
The symmetry employed for this shelxl refinement is uniquely defined
by the following loop, which should always be used as a source of
symmetry information in preference to the above space-group names.
They are only intended as comments.
;
_shelx_estimated_absorpt_t_max 0.847
_shelx_estimated_absorpt_t_min 0.814
_olex2_refinement_description
;
1. Fixed Uiso
 At 1.2 times of:
  All C(H) groups
 At 1.5 times of:
  All C(H,H,H) groups, All O(H,H) groups
2. Restrained distances
 N47-C50
 1.229 with sigma of 0.001
 O10-N10 = O11-N10
 2.1 with sigma of 0.02
 Zn2-Cl1 \\sim Zn2A-Cl1
 with sigma of 0.02
 Zn2-O1 \\sim Zn2A-O1
 with sigma of 0.02
 N47-C51 \\sim N47-C52 \\sim O53-C50
 with sigma of 0.001
 N47-O53 \\sim O53-C9
 with sigma of 0.02
 C9-C50 \\sim C9A-C50A
 with sigma of 0.02
 C51-N47 \\sim C51A-N47A
 with sigma of 0.02
 C52-N47 \\sim C52A-N47A
 with sigma of 0.02
 C50-O53 \\sim C50A-O53A
 with sigma of 0.02
 C9-N47 \\sim C9A-N47A
 with sigma of 0.04
 C9-O53 \\sim C9A-O53A
 with sigma of 0.04
 C50-C50A \\sim C51-C52
 with sigma of 0.04
3. Restrained planarity
 C9, C51, C52, N47, C50, O53
 with sigma of 0.001
4. Uiso/Uaniso restraints and constraints
Cl1 \\sim O3: within 2A with sigma of 0.005 and sigma for terminal atoms of
0.008 within 2A
C51A \\sim C52: within 2A with sigma of 0.001 and sigma for terminal atoms of
0.002 within 2A
C51 \\sim C9A: within 2A with sigma of 0.001 and sigma for terminal atoms of
0.002 within 2A
Uanis(Zn2) \\sim Ueq, Uanis(Zn2A) \\sim Ueq, Uanis(O3A) \\sim Ueq, Uanis(O4A)
\\sim Ueq, Uanis(C1A) \\sim Ueq: with sigma of 0.005 and sigma for terminal
atoms of 0.01
Uanis(C9A) \\sim Ueq, Uanis(C51) \\sim Ueq, Uanis(C51A) \\sim Ueq, Uanis(C52A)
\\sim Ueq, Uanis(C50) \\sim Ueq, Uanis(C37) \\sim Ueq: with sigma of 0.005 and
sigma for terminal atoms of 0.01
Uanis(Zn2) = Uanis(Zn2A)
5. Rigid body (RIGU) restrains
 C46, O8, C45, N7, C49, C48
 with sigma for 1-2 distances of 0.004 and sigma for 1-3 distances of 0.004
 C50, C9, N47, O53, C51, C52
 with sigma for 1-2 distances of 0.004 and sigma for 1-3 distances of 0.004
 C50A, C9A, N47A, O53A, C51A, C52A
 with sigma for 1-2 distances of 0.004 and sigma for 1-3 distances of 0.004
6. Others
 Fixed Sof: Zn2(0.25) Cl1(0.75) C41(0.5) H41(0.5) C42(0.5) H42(0.5) C43(0.5)
 H43(0.5) C44(0.5) H44(0.5) C9(0.25) H9A(0.25) H9B(0.25) H9C(0.25) C51(0.25)
 H51A(0.25) H51B(0.25) H51C(0.25) C52(0.25) H52A(0.25) H52B(0.25) H52C(0.25)
 N47(0.25) C50(0.25) O53(0.25) C50A(0.25) C9A(0.25) H9AA(0.25) H9AB(0.25)
 H9AC(0.25) N47A(0.25) O53A(0.25) C51A(0.25) H51D(0.25) H51E(0.25) H51F(0.25)
 C52A(0.25) H52D(0.25) H52E(0.25) H52F(0.25) O9(0.25) H9D(0.25) H9E(0.25)
 Zn2A(0.75) O3(0.25) H3A(0.25) H3B(0.25)
7.a Riding coordinates:
 C51(H51A,H51B,H51C), C9A(H9AA,H9AB,H9AC), O9(H9D,H9E), O3(H3A,H3B)
7.b Rotating group:
 O1(H1A,H1B), O2(H2A,H2B)
7.c Aromatic/amide H refined with riding coordinates:
 C3(H3), C4(H4), C6(H6), C7(H7), C47(H47), C12(H12), C14(H14), C15(H15),
 C16(H16), C17(H17), C19(H19), C20(H20), C21(H21), C22(H22), C25(H25), C26(H26),
  C28(H28), C29(H29), C31(H31), C34(H34), C36(H36), C37(H37), C38(H38),
 C39(H39), C41(H41), C42(H42), C43(H43), C44(H44)
7.d Idealised Me refined as rotating group:
 C45(H45A,H45B,H45C), C49(H49A,H49B,H49C), C48(H48A,H48B,H48C), C9(H9A,H9B,
 H9C), C52(H52A,H52B,H52C), C51A(H51D,H51E,H51F), C52A(H52D,H52E,H52F)
;
_olex2_submission_special_instructions 'No special instructions were received'

loop_
_space_group_symop_operation_xyz
'x, y, z'
'-x, y+1/2, -z'
'-x, -y, -z'
'x, -y-1/2, z'

loop_
_atom_site_label
_atom_site_type_symbol
_atom_site_fract_x
_atom_site_fract_y
_atom_site_fract_z
_atom_site_U_iso_or_equiv
_atom_site_adp_type
_atom_site_occupancy
_atom_site_site_symmetry_order
_atom_site_calc_flag
_atom_site_refinement_flags_posn
_atom_site_refinement_flags_adp
_atom_site_refinement_flags_occupancy
_atom_site_disorder_assembly
_atom_site_disorder_group
Zn1 Zn -0.51550(4) 0.750000 -0.62631(3) 0.03938(17) Uani 1 2 d S T P . .
Zn2 Zn 0.2970(4) 0.58012(17) 0.5538(3) 0.0355(2) Uani 0.25 1 d D U P A 2
Cl1 Cl 0.3035(2) 0.44719(9) 0.5715(2) 0.0560(5) Uani 0.75 1 d . U P A 3
N1 N -0.0992(2) 0.58578(14) -0.24203(18) 0.0335(6) Uani 1 1 d . . . . .
N2 N -0.5222(2) 0.57111(16) -0.36261(19) 0.0423(7) Uani 1 1 d . . . . .
N3 N 0.2100(2) 0.57917(14) -0.36250(19) 0.0374(6) Uani 1 1 d . . . . .
N4 N -0.1139(3) 0.750000 0.1684(2) 0.0320(8) Uani 1 2 d S T P . .
N5 N 0.3103(3) 0.750000 0.2879(3) 0.0408(10) Uani 1 2 d S T P . .
N6 N -0.4213(3) 0.750000 0.2909(3) 0.0385(9) Uani 1 2 d S T P . .
O1 O 0.3065(2) 0.67069(16) 0.5573(2) 0.0636(8) Uani 1 1 d D . . . .
H1A H 0.238643 0.684567 0.529116 0.095 Uiso 1 1 d R U . A .
H1B H 0.340898 0.684327 0.523955 0.095 Uiso 1 1 d R U . . .
O2 O -0.5179(2) 0.64849(14) -0.63311(19) 0.0523(7) Uani 1 1 d . . . . .
H2A H -0.560267 0.634080 -0.607019 0.079 Uiso 1 1 d R U . . .
H2B H -0.451681 0.634421 -0.598718 0.079 Uiso 1 1 d R U . . .
O5 O -0.3760(3) 0.750000 -0.4926(2) 0.0529(10) Uani 1 2 d S T P . .
O6 O -0.5433(3) 0.750000 -0.4867(2) 0.0414(8) Uani 1 2 d S T P . .
C2 C 0.1666(3) 0.57962(17) 0.2649(2) 0.0386(8) Uani 1 1 d . . . . .
C3 C 0.0491(3) 0.5812(2) 0.2189(2) 0.0467(9) Uani 1 1 d . . . . .
H3 H 0.005233 0.579775 0.254553 0.056 Uiso 1 1 calc R U . . .
C4 C -0.0047(3) 0.58477(19) 0.1200(2) 0.0428(8) Uani 1 1 d . . . . .
H4 H -0.083964 0.586129 0.090428 0.051 Uiso 1 1 calc R U . . .
C5 C 0.0582(3) 0.58636(16) 0.0649(2) 0.0328(7) Uani 1 1 d . . . . .
C6 C 0.1765(3) 0.5840(2) 0.1125(3) 0.0586(12) Uani 1 1 d . . . . .
H6 H 0.220973 0.584730 0.077319 0.070 Uiso 1 1 calc R U . . .
C7 C 0.2298(3) 0.5807(2) 0.2114(3) 0.0558(11) Uani 1 1 d . . . . .
H7 H 0.309043 0.579148 0.241417 0.067 Uiso 1 1 calc R U . . .
C8 C 0.0028(3) 0.58847(16) -0.0414(2) 0.0322(7) Uani 1 1 d . . . . .
C47 C -0.1150(3) 0.58483(17) -0.0916(2) 0.0354(7) Uani 1 1 d . . . . .
H47 H -0.162032 0.582870 -0.058690 0.043 Uiso 1 1 calc R U . . .
C10 C -0.1628(3) 0.58411(16) -0.1909(2) 0.0327(7) Uani 1 1 d . . . . .
C11 C 0.0142(2) 0.59045(16) -0.1939(2) 0.0334(7) Uani 1 1 d . . . . .
C12 C 0.0674(3) 0.59254(18) -0.0952(2) 0.0374(7) Uani 1 1 d . . . . .
H12 H 0.146363 0.596663 -0.065063 0.045 Uiso 1 1 calc R U . . .
C13 C -0.2876(2) 0.57961(16) -0.2488(2) 0.0334(7) Uani 1 1 d . . . . .
C14 C -0.3665(3) 0.5749(2) -0.2092(2) 0.0572(12) Uani 1 1 d . . . . .
H14 H -0.342940 0.574859 -0.143320 0.069 Uiso 1 1 calc R U . . .
C15 C -0.4806(3) 0.5704(3) -0.2684(3) 0.0649(14) Uani 1 1 d . . . . .
H15 H -0.532124 0.566471 -0.240032 0.078 Uiso 1 1 calc R U . . .
C16 C -0.4458(3) 0.5746(2) -0.4004(2) 0.0534(11) Uani 1 1 d . . . . .
H16 H -0.471790 0.574012 -0.466495 0.064 Uiso 1 1 calc R U . . .
C17 C -0.3303(3) 0.5789(2) -0.3470(2) 0.0510(10) Uani 1 1 d . . . . .
H17 H -0.280551 0.581443 -0.377291 0.061 Uiso 1 1 calc R U . . .
C18 C 0.0812(3) 0.58842(17) -0.2535(2) 0.0350(7) Uani 1 1 d . . . . .
C19 C 0.0440(3) 0.55280(18) -0.3357(2) 0.0393(8) Uani 1 1 d . . . . .
H19 H -0.025983 0.532070 -0.356843 0.047 Uiso 1 1 calc R U . . .
C20 C 0.1115(3) 0.54812(19) -0.3864(2) 0.0418(8) Uani 1 1 d . . . . .
H20 H 0.087065 0.522070 -0.439835 0.050 Uiso 1 1 calc R U . . .
C21 C 0.2431(3) 0.61597(18) -0.2851(3) 0.0422(8) Uani 1 1 d . . . . .
H21 H 0.309449 0.639673 -0.269181 0.051 Uiso 1 1 calc R U . . .
C22 C 0.1838(3) 0.62065(19) -0.2273(2) 0.0431(8) Uani 1 1 d . . . . .
H22 H 0.212193 0.644927 -0.171976 0.052 Uiso 1 1 calc R U . . .
C23 C -0.4353(4) 0.750000 -0.4449(3) 0.0375(10) Uani 1 2 d S T P . .
C24 C -0.3787(4) 0.750000 -0.3385(3) 0.0350(10) Uani 1 2 d S T P . .
C25 C -0.2615(4) 0.750000 -0.2914(3) 0.0524(15) Uani 1 2 d S T P . .
H25 H -0.217218 0.750000 -0.326707 0.063 Uiso 1 2 calc R U P . .
C26 C -0.2082(4) 0.750000 -0.1933(3) 0.0498(14) Uani 1 2 d S T P . .
H26 H -0.128826 0.750000 -0.163641 0.060 Uiso 1 2 calc R U P . .
C27 C -0.2712(3) 0.750000 -0.1380(3) 0.0310(9) Uani 1 2 d S T P . .
C28 C -0.3891(4) 0.750000 -0.1857(3) 0.0591(18) Uani 1 2 d S T P . .
H28 H -0.433600 0.750000 -0.150597 0.071 Uiso 1 2 calc R U P . .
C29 C -0.4423(4) 0.750000 -0.2844(3) 0.0556(16) Uani 1 2 d S T P . .
H29 H -0.521618 0.750000 -0.314483 0.067 Uiso 1 2 calc R U P . .
C30 C -0.2158(3) 0.750000 -0.0323(3) 0.0298(9) Uani 1 2 d S T P . .
C31 C -0.0976(4) 0.750000 0.0183(3) 0.0332(10) Uani 1 2 d S T P . .
H31 H -0.050308 0.750000 -0.014372 0.040 Uiso 1 2 calc R U P . .
C32 C -0.0498(3) 0.750000 0.1180(3) 0.0285(9) Uani 1 2 d S T P . .
C33 C -0.2278(3) 0.750000 0.1205(3) 0.0308(9) Uani 1 2 d S T P B .
C34 C -0.2807(4) 0.750000 0.0217(3) 0.0355(10) Uani 1 2 d S T P . .
H34 H -0.359980 0.750000 -0.008642 0.043 Uiso 1 2 calc R U P . .
C35 C 0.0747(3) 0.750000 0.1746(3) 0.0291(9) Uani 1 2 d S T P . .
C36 C 0.1530(4) 0.750000 0.1353(3) 0.075(2) Uani 1 2 d S T P . .
H36 H 0.128957 0.750000 0.069388 0.090 Uiso 1 2 calc R U P . .
C37 C 0.2684(5) 0.750000 0.1938(4) 0.0720(18) Uani 1 2 d S TU P . .
H37 H 0.319692 0.750000 0.164959 0.086 Uiso 1 2 calc R U P . .
C38 C 0.2343(4) 0.750000 0.3257(3) 0.0490(14) Uani 1 2 d S T P . .
H38 H 0.260731 0.750000 0.391903 0.059 Uiso 1 2 calc R U P . .
C39 C 0.1192(4) 0.750000 0.2732(3) 0.0537(16) Uani 1 2 d S T P . .
H39 H 0.070043 0.750000 0.304158 0.064 Uiso 1 2 calc R U P . .
C40 C -0.2952(3) 0.750000 0.1799(3) 0.0324(10) Uani 1 2 d S T P . .
C41 C -0.4039(5) 0.7259(3) 0.1453(4) 0.0396(17) Uani 0.5 1 d . . P B -1
H41 H -0.437582 0.709836 0.083565 0.047 Uiso 0.5 1 calc R U P B -1
C42 C -0.4631(5) 0.7258(3) 0.2042(5) 0.0418(17) Uani 0.5 1 d . . P B -1
H42 H -0.535561 0.707788 0.181255 0.050 Uiso 0.5 1 calc R U P B -1
C43 C -0.3173(6) 0.7763(4) 0.3221(4) 0.0432(18) Uani 0.5 1 d . . P B -1
H43 H -0.288249 0.795566 0.381777 0.052 Uiso 0.5 1 calc R U P B -1
C44 C -0.2511(5) 0.7762(3) 0.2700(4) 0.0398(16) Uani 0.5 1 d . . P B -1
H44 H -0.178091 0.793516 0.295178 0.048 Uiso 0.5 1 calc R U P B -1
N10 N 0.3059(6) 0.750000 -0.0366(4) 0.086(2) Uani 1 2 d DS T P . .
O10 O 0.2952(4) 0.69749(19) -0.0039(3) 0.090(2) Uani 0.896(13) 1 d D . . . .
O11 O 0.3634(8) 0.750000 -0.0959(5) 0.119(4) Uani 0.91(2) 2 d DS T . . .
O8 O -0.3070(3) 0.5732(2) 0.0204(3) 0.1016(15) Uani 1 1 d . . . . .
C45 C -0.2701(5) 0.5593(3) 0.1897(4) 0.0865(17) Uani 1 1 d . . . . .
H45A H -0.198497 0.541655 0.195651 0.130 Uiso 1 1 calc R U . . .
H45B H -0.307981 0.530214 0.215203 0.130 Uiso 1 1 calc R U . . .
H45C H -0.256753 0.598389 0.224285 0.130 Uiso 1 1 calc R U . . .
N7 N -0.4453(6) 0.5798(3) 0.0680(5) 0.122(2) Uani 1 1 d . . . . .
C49 C -0.5233(6) 0.5954(4) -0.0420(4) 0.124(3) Uani 1 1 d . . . . .
H49A H -0.563696 0.558034 -0.073233 0.185 Uiso 1 1 calc R U . . .
H49B H -0.475676 0.609577 -0.072950 0.185 Uiso 1 1 calc R U . . .
H49C H -0.577070 0.627953 -0.045583 0.185 Uiso 1 1 calc R U . . .
C48 C -0.5013(6) 0.5803(5) 0.1353(6) 0.140(3) Uani 1 1 d . . . . .
H48A H -0.547570 0.617490 0.125010 0.209 Uiso 1 1 calc R U . . .
H48B H -0.444123 0.580176 0.199596 0.209 Uiso 1 1 calc R U . . .
H48C H -0.548489 0.543417 0.125117 0.209 Uiso 1 1 calc R U . . .
C46 C -0.3476(6) 0.5719(3) 0.0810(5) 0.0961(18) Uani 1 1 d . . . . .
C9 C 0.1181(7) 0.7386(3) -0.5043(6) 0.053(10) Uani 0.25 1 d D . P C -1
H9A H 0.098765 0.782010 -0.521625 0.080 Uiso 0.25 1 calc R U P C -1
H9B H 0.144275 0.719471 -0.548547 0.080 Uiso 0.25 1 calc R U P C -1
H9C H 0.177504 0.736536 -0.441087 0.080 Uiso 0.25 1 calc R U P C -1
C51 C 0.0206(10) 0.7677(3) -0.3740(6) 0.098(5) Uani 0.25 1 d D U P C -1
H51A H 0.016525 0.808779 -0.401867 0.147 Uiso 0.25 1 d R U P C -1
H51B H 0.097995 0.759089 -0.330897 0.147 Uiso 0.25 1 d R U P C -1
H51C H -0.027595 0.766749 -0.339697 0.147 Uiso 0.25 1 d R U P C -1
C52 C -0.1247(7) 0.6819(3) -0.4575(6) 0.069(3) Uani 0.25 1 d D U P C -1
H52A H -0.102125 0.649241 -0.410042 0.104 Uiso 0.25 1 calc R U P C -1
H52B H -0.160645 0.663327 -0.519759 0.104 Uiso 0.25 1 calc R U P C -1
H52C H -0.177509 0.709898 -0.447030 0.104 Uiso 0.25 1 calc R U P C -1
N47 N -0.0214(5) 0.7185(2) -0.4508(4) 0.057(3) Uani 0.25 1 d D . P C -1
C50 C 0.0229(6) 0.7068(3) -0.5067(4) 0.053(3) Uani 0.25 1 d D U P C -1
O53 O -0.0197(8) 0.6574(3) -0.5832(6) 0.084(8) Uani 0.25 1 d D . P C -1
C50A C 0.0415(16) 0.7312(9) -0.4651(14) 0.077(6) Uani 0.25 1 d D . P D -2
C9A C 0.042(2) 0.7677(11) -0.3867(16) 0.098(5) Uani 0.25 1 d D U P D -2
H9AA H 0.109625 0.793401 -0.365828 0.146 Uiso 0.25 1 d R U P D -2
H9AB H 0.043095 0.742361 -0.334468 0.146 Uiso 0.25 1 d R U P D -2
H9AC H -0.024205 0.794431 -0.408728 0.146 Uiso 0.25 1 d R U P D -2
N47A N -0.0435(11) 0.6904(7) -0.5067(11) 0.059(4) Uani 0.25 1 d D . P D -2
O53A O 0.1184(9) 0.7660(8) -0.4968(11) 0.060(5) Uani 0.25 1 d D . P D -2
C51A C -0.1402(16) 0.6896(10) -0.4760(18) 0.070(3) Uani 0.25 1 d D U P D -2
H51D H -0.112248 0.677897 -0.409938 0.105 Uiso 0.25 1 calc R U P D -2
H51E H -0.196539 0.659524 -0.513799 0.105 Uiso 0.25 1 calc R U P D -2
H51F H -0.174081 0.730854 -0.484582 0.105 Uiso 0.25 1 calc R U P D -2
C52A C -0.051(3) 0.6529(11) -0.5924(17) 0.053(6) Uani 0.25 1 d D U P D -2
H52D H -0.078836 0.679595 -0.647774 0.080 Uiso 0.25 1 calc R U P D -2
H52E H -0.103205 0.618223 -0.601900 0.080 Uiso 0.25 1 calc R U P D -2
H52F H 0.022768 0.636919 -0.582269 0.080 Uiso 0.25 1 calc R U P D -2
O9 O -0.0647(17) 0.6301(9) -0.5855(15) 0.078(6) Uani 0.25 1 d . . P E -3
H9D H -0.047880 0.591706 -0.569688 0.117 Uiso 0.25 1 d R U P E -3
H9E H -0.094760 0.633126 -0.646028 0.117 Uiso 0.25 1 d R U P E -3
Zn2A Zn 0.30552(10) 0.56025(4) 0.55328(9) 0.0355(2) Uani 0.75 1 d D U P A 3
O3A O 0.1659(3) 0.56595(15) 0.41947(19) 0.0621(8) Uani 1 1 d . U . . .
O4A O 0.3307(2) 0.57983(15) 0.41277(19) 0.0592(8) Uani 1 1 d . U . . .
C1A C 0.2247(3) 0.57490(19) 0.3717(3) 0.0484(9) Uani 1 1 d . U . . .
O3 O 0.308(2) 0.4687(9) 0.5632(17) 0.070(4) Uani 0.25 1 d . U P A 2
H3A H 0.366904 0.445577 0.586697 0.105 Uiso 0.25 1 d R U P A 2
H3B H 0.252384 0.442687 0.543537 0.105 Uiso 0.25 1 d R U P A 2

loop_
_atom_site_aniso_label
_atom_site_aniso_U_11
_atom_site_aniso_U_22
_atom_site_aniso_U_33
_atom_site_aniso_U_23
_atom_site_aniso_U_13
_atom_site_aniso_U_12
Zn1 0.0206(2) 0.0813(4) 0.0159(2) 0.000 0.00697(19) 0.000
Zn2 0.0205(3) 0.0647(7) 0.0194(2) 0.0038(5) 0.00624(18) 0.0001(4)
Cl1 0.0640(9) 0.0568(11) 0.0603(9) 0.0056(9) 0.0387(7) 0.0119(9)
N1 0.0244(12) 0.0534(17) 0.0219(12) -0.0028(11) 0.0085(10) -0.0003(11)
N2 0.0218(12) 0.081(2) 0.0219(13) 0.0053(14) 0.0069(10) -0.0020(13)
N3 0.0247(12) 0.0623(18) 0.0246(13) 0.0023(12) 0.0094(11) -0.0040(12)
N4 0.0221(16) 0.055(2) 0.0191(17) 0.000 0.0084(14) 0.000
N5 0.0272(19) 0.071(3) 0.0217(18) 0.000 0.0070(15) 0.000
N6 0.0282(18) 0.066(3) 0.0259(19) 0.000 0.0155(16) 0.000
O1 0.0410(15) 0.087(2) 0.0608(19) 0.0211(16) 0.0185(14) -0.0109(14)
O2 0.0356(13) 0.0738(19) 0.0461(15) 0.0072(14) 0.0150(12) -0.0003(12)
O5 0.0323(17) 0.111(3) 0.0176(15) 0.000 0.0121(14) 0.000
O6 0.0240(15) 0.075(2) 0.0192(15) 0.000 0.0027(12) 0.000
C2 0.0323(16) 0.053(2) 0.0214(15) 0.0031(14) 0.0020(13) -0.0087(14)
C3 0.0341(17) 0.081(3) 0.0228(16) 0.0018(16) 0.0088(14) -0.0094(17)
C4 0.0296(16) 0.071(2) 0.0235(16) -0.0005(16) 0.0065(13) -0.0048(16)
C5 0.0264(14) 0.0481(19) 0.0197(14) -0.0013(13) 0.0049(12) -0.0043(13)
C6 0.0301(18) 0.116(4) 0.0248(17) 0.002(2) 0.0061(14) -0.006(2)
C7 0.0262(16) 0.105(3) 0.0263(17) 0.0027(19) 0.0004(14) -0.0079(18)
C8 0.0278(14) 0.0460(18) 0.0210(14) -0.0009(13) 0.0079(12) 0.0006(13)
C47 0.0250(14) 0.059(2) 0.0226(15) -0.0040(14) 0.0094(12) -0.0001(14)
C10 0.0250(14) 0.0496(19) 0.0235(15) -0.0032(13) 0.0099(12) 0.0017(13)
C11 0.0240(14) 0.0504(19) 0.0266(15) -0.0045(14) 0.0108(12) -0.0020(13)
C12 0.0213(14) 0.062(2) 0.0240(15) -0.0031(15) 0.0042(12) -0.0041(14)
C13 0.0222(14) 0.054(2) 0.0210(14) 0.0004(13) 0.0062(12) 0.0006(13)
C14 0.0256(16) 0.125(4) 0.0213(16) 0.004(2) 0.0093(14) 0.0067(19)
C15 0.0262(17) 0.145(5) 0.0232(17) 0.008(2) 0.0101(14) 0.002(2)
C16 0.0272(16) 0.109(3) 0.0193(15) 0.0004(18) 0.0048(13) -0.0073(18)
C17 0.0271(16) 0.104(3) 0.0226(16) -0.0009(18) 0.0108(13) -0.0072(18)
C18 0.0233(14) 0.056(2) 0.0254(15) 0.0004(14) 0.0091(12) 0.0009(13)
C19 0.0235(14) 0.066(2) 0.0270(16) -0.0047(15) 0.0088(13) -0.0102(14)
C20 0.0290(16) 0.070(2) 0.0246(15) -0.0068(16) 0.0093(13) -0.0112(15)
C21 0.0289(15) 0.058(2) 0.0410(19) -0.0040(17) 0.0158(14) -0.0100(15)
C22 0.0304(16) 0.064(2) 0.0338(18) -0.0109(17) 0.0123(14) -0.0083(15)
C23 0.029(2) 0.061(3) 0.020(2) 0.000 0.0070(17) 0.000
C24 0.027(2) 0.060(3) 0.0166(19) 0.000 0.0079(17) 0.000
C25 0.027(2) 0.111(5) 0.021(2) 0.000 0.0111(19) 0.000
C26 0.023(2) 0.102(5) 0.026(2) 0.000 0.0106(19) 0.000
C27 0.025(2) 0.052(3) 0.0155(18) 0.000 0.0084(16) 0.000
C28 0.025(2) 0.134(6) 0.018(2) 0.000 0.0097(19) 0.000
C29 0.025(2) 0.120(5) 0.019(2) 0.000 0.0066(19) 0.000
C30 0.0245(19) 0.047(3) 0.0171(19) 0.000 0.0074(16) 0.000
C31 0.024(2) 0.057(3) 0.0179(19) 0.000 0.0085(16) 0.000
C32 0.0218(19) 0.044(2) 0.0176(19) 0.000 0.0055(15) 0.000
C33 0.0239(19) 0.050(3) 0.0202(19) 0.000 0.0110(16) 0.000
C34 0.0207(19) 0.061(3) 0.024(2) 0.000 0.0077(17) 0.000
C35 0.0212(19) 0.046(3) 0.0187(19) 0.000 0.0062(16) 0.000
C36 0.026(2) 0.185(8) 0.014(2) 0.000 0.0068(19) 0.000
C37 0.043(3) 0.140(4) 0.042(3) 0.000 0.026(2) 0.000
C38 0.029(2) 0.100(4) 0.015(2) 0.000 0.0055(18) 0.000
C39 0.025(2) 0.116(5) 0.020(2) 0.000 0.0083(18) 0.000
C40 0.0232(19) 0.055(3) 0.020(2) 0.000 0.0100(16) 0.000
C41 0.030(3) 0.067(5) 0.022(3) -0.009(3) 0.011(2) -0.003(3)
C42 0.029(3) 0.069(5) 0.032(3) -0.008(3) 0.018(3) -0.005(3)
C43 0.033(3) 0.080(5) 0.021(3) -0.005(3) 0.015(3) 0.000(3)
C44 0.026(3) 0.069(4) 0.027(3) -0.004(3) 0.013(2) -0.001(3)
N10 0.101(5) 0.104(6) 0.036(3) 0.000 0.012(3) 0.000
O10 0.132(4) 0.070(3) 0.086(4) -0.013(2) 0.063(3) -0.024(2)
O11 0.180(9) 0.113(6) 0.098(6) 0.000 0.091(6) 0.000
O8 0.068(2) 0.190(5) 0.058(2) 0.010(3) 0.0375(19) 0.014(2)
C45 0.071(3) 0.118(5) 0.056(3) 0.014(3) 0.011(3) 0.012(3)
N7 0.106(4) 0.148(5) 0.144(5) 0.008(4) 0.083(4) 0.017(4)
C49 0.079(4) 0.215(9) 0.056(3) 0.005(4) 0.006(3) 0.035(5)
C48 0.098(5) 0.230(10) 0.130(6) 0.048(6) 0.086(5) 0.044(5)
C46 0.089(4) 0.112(5) 0.104(4) -0.011(4) 0.056(3) -0.013(3)
C9 0.065(14) 0.05(2) 0.064(14) -0.017(17) 0.042(13) -0.001(13)
C51 0.104(7) 0.099(8) 0.092(6) -0.030(5) 0.041(5) -0.013(5)
C52 0.048(5) 0.087(7) 0.081(7) 0.013(5) 0.035(5) 0.005(4)
N47 0.050(7) 0.061(7) 0.069(9) -0.009(6) 0.033(7) -0.010(6)
C50 0.048(5) 0.056(5) 0.053(5) 0.003(4) 0.020(4) 0.004(4)
O53 0.056(12) 0.107(15) 0.087(12) -0.037(11) 0.026(9) -0.010(9)
C50A 0.055(8) 0.087(15) 0.077(10) -0.026(9) 0.016(8) -0.024(8)
C9A 0.104(7) 0.099(8) 0.092(6) -0.029(5) 0.041(5) -0.013(5)
N47A 0.033(6) 0.070(9) 0.076(9) -0.008(6) 0.023(6) -0.014(5)
O53A 0.031(8) 0.043(10) 0.113(15) -0.017(11) 0.036(10) 0.012(7)
C51A 0.049(5) 0.087(6) 0.081(7) 0.013(5) 0.035(5) 0.005(4)
C52A 0.047(9) 0.048(10) 0.057(8) 0.003(7) 0.013(6) -0.005(7)
O9 0.058(10) 0.073(12) 0.083(11) 0.027(10) 0.007(8) -0.004(9)
Zn2A 0.0205(3) 0.0647(7) 0.0194(2) 0.0038(5) 0.00624(18) 0.0001(4)
O3A 0.0577(16) 0.094(2) 0.0274(12) 0.0066(13) 0.0101(12) -0.0260(15)
O4A 0.0443(14) 0.0844(19) 0.0313(13) 0.0083(13) -0.0029(11) -0.0129(13)
C1A 0.0445(19) 0.061(2) 0.0276(16) 0.0033(15) 0.0022(14) -0.0147(16)
O3 0.088(7) 0.067(8) 0.056(6) -0.002(7) 0.031(5) 0.011(7)

loop_
_atom_type_symbol
_atom_type_description
_atom_type_scat_dispersion_real
_atom_type_scat_dispersion_imag
_atom_type_scat_source
C C 0.0033 0.0016 'International Tables Vol C Tables 4.2.6.8 and 6.1.1.4'
H H 0.0000 0.0000 'International Tables Vol C Tables 4.2.6.8 and 6.1.1.4'
Cl Cl 0.1484 0.1585 'International Tables Vol C Tables 4.2.6.8 and 6.1.1.4'
N N 0.0061 0.0033 'International Tables Vol C Tables 4.2.6.8 and 6.1.1.4'
O O 0.0106 0.0060 'International Tables Vol C Tables 4.2.6.8 and 6.1.1.4'
Zn Zn 0.2839 1.4301 'International Tables Vol C Tables 4.2.6.8 and 6.1.1.4'

loop_
_geom_angle_atom_site_label_1
_geom_angle_atom_site_label_2
_geom_angle_atom_site_label_3
_geom_angle
_geom_angle_site_symmetry_1
_geom_angle_site_symmetry_3
_geom_angle_publ_flag
N5 Zn1 O2 88.78(7) 1_454 4_575 ?
N5 Zn1 O2 88.78(7) 1_454 . ?
N5 Zn1 O5 152.32(14) 1_454 . ?
N5 Zn1 O6 93.25(13) 1_454 . ?
N6 Zn1 N5 110.73(15) 1_554 1_454 ?
N6 Zn1 O2 88.33(7) 1_554 . ?
N6 Zn1 O2 88.33(7) 1_554 4_575 ?
N6 Zn1 O5 96.96(14) 1_554 . ?
N6 Zn1 O6 156.03(13) 1_554 . ?
O2 Zn1 O2 174.88(14) 4_575 . ?
O2 Zn1 O6 92.32(7) 4_575 . ?
O2 Zn1 O6 92.32(7) . . ?
O5 Zn1 O2 92.13(7) . 4_575 ?
O5 Zn1 O2 92.13(7) . . ?
O5 Zn1 O6 59.07(11) . . ?
N2 Zn2 O4A 89.58(18) 1_656 . ?
N2 Zn2 O3 81.6(6) 1_656 . ?
N3 Zn2 N2 111.1(2) 1_556 1_656 ?
N3 Zn2 O3A 101.3(2) 1_556 . ?
N3 Zn2 O4A 159.1(2) 1_556 . ?
N3 Zn2 O3 89.1(6) 1_556 . ?
O1 Zn2 N2 91.8(2) . 1_656 ?
O1 Zn2 N3 92.1(2) . 1_556 ?
O1 Zn2 O3A 100.8(2) . . ?
O1 Zn2 O4A 89.7(2) . . ?
O1 Zn2 O3 173.3(7) . . ?
O3A Zn2 N2 144.7(2) . 1_656 ?
O3A Zn2 O4A 57.99(15) . . ?
O3A Zn2 O3 85.4(6) . . ?
O3 Zn2 O4A 91.5(6) . . ?
C11 N1 C10 117.4(3) . . ?
C15 N2 Zn2 120.7(3) . 1_454 ?
C15 N2 C16 115.8(3) . . ?
C15 N2 Zn2A 122.4(2) . 1_454 ?
C16 N2 Zn2 122.8(3) . 1_454 ?
C16 N2 Zn2A 121.6(2) . 1_454 ?
Zn2 N3 Zn2A 11.44(11) 1_554 1_554 ?
C20 N3 Zn2 122.4(3) . 1_554 ?
C20 N3 C21 117.0(3) . . ?
C20 N3 Zn2A 116.7(2) . 1_554 ?
C21 N3 Zn2 120.1(2) . 1_554 ?
C21 N3 Zn2A 126.2(2) . 1_554 ?
C32 N4 C33 118.0(3) . . ?
C37 N5 Zn1 123.2(4) . 1_656 ?
C37 N5 C38 115.7(4) . . ?
C38 N5 Zn1 121.0(3) . 1_656 ?
C42 N6 Zn1 121.1(3) . 1_556 ?
C42 N6 C43 117.4(5) . . ?
C43 N6 Zn1 121.5(3) . 1_556 ?
Zn2 O1 H1A 106.9 . . ?
Zn2 O1 H1B 111.4 . . ?
H1A O1 H1B 104.5 . . ?
Zn2A O1 H1A 109.8 . . ?
Zn2A O1 H1B 108.8 . . ?
Zn1 O2 H2A 109.5 . . ?
Zn1 O2 H2B 109.2 . . ?
H2A O2 H2B 104.4 . . ?
C23 O5 Zn1 95.3(3) . . ?
C23 O6 Zn1 85.5(3) . . ?
C3 C2 C1A 120.9(3) . . ?
C7 C2 C3 118.8(3) . . ?
C7 C2 C1A 120.2(3) . . ?
C2 C3 H3 119.6 . . ?
C2 C3 C4 120.9(3) . . ?
C4 C3 H3 119.6 . . ?
C3 C4 H4 119.5 . . ?
C5 C4 C3 120.9(3) . . ?
C5 C4 H4 119.5 . . ?
C4 C5 C6 117.3(3) . . ?
C4 C5 C8 122.1(3) . . ?
C6 C5 C8 120.6(3) . . ?
C5 C6 H6 119.2 . . ?
C7 C6 C5 121.5(3) . . ?
C7 C6 H6 119.2 . . ?
C2 C7 C6 120.5(3) . . ?
C2 C7 H7 119.7 . . ?
C6 C7 H7 119.7 . . ?
C47 C8 C5 122.1(3) . . ?
C12 C8 C5 121.2(3) . . ?
C12 C8 C47 116.7(3) . . ?
C8 C47 H47 119.9 . . ?
C8 C47 C10 120.1(3) . . ?
C10 C47 H47 119.9 . . ?
N1 C10 C47 122.5(3) . . ?
N1 C10 C13 114.5(3) . . ?
C47 C10 C13 122.9(3) . . ?
N1 C11 C12 123.2(3) . . ?
N1 C11 C18 115.2(3) . . ?
C12 C11 C18 121.4(3) . . ?
C8 C12 H12 120.0 . . ?
C11 C12 C8 120.0(3) . . ?
C11 C12 H12 120.0 . . ?
C14 C13 C10 123.1(3) . . ?
C14 C13 C17 116.4(3) . . ?
C17 C13 C10 120.5(3) . . ?
C13 C14 H14 120.4 . . ?
C15 C14 C13 119.2(3) . . ?
C15 C14 H14 120.4 . . ?
N2 C15 C14 124.7(3) . . ?
N2 C15 H15 117.6 . . ?
C14 C15 H15 117.6 . . ?
N2 C16 H16 118.3 . . ?
N2 C16 C17 123.5(3) . . ?
C17 C16 H16 118.3 . . ?
C13 C17 H17 119.8 . . ?
C16 C17 C13 120.4(3) . . ?
C16 C17 H17 119.8 . . ?
C19 C18 C11 120.4(3) . . ?
C19 C18 C22 118.0(3) . . ?
C22 C18 C11 121.5(3) . . ?
C18 C19 H19 120.3 . . ?
C18 C19 C20 119.4(3) . . ?
C20 C19 H19 120.3 . . ?
N3 C20 C19 123.2(3) . . ?
N3 C20 H20 118.4 . . ?
C19 C20 H20 118.4 . . ?
N3 C21 H21 118.3 . . ?
N3 C21 C22 123.4(3) . . ?
C22 C21 H21 118.3 . . ?
C18 C22 H22 120.6 . . ?
C21 C22 C18 118.7(3) . . ?
C21 C22 H22 120.6 . . ?
O5 C23 Zn1 55.4(2) . . ?
O5 C23 O6 120.2(4) . . ?
O5 C23 C24 119.9(4) . . ?
O6 C23 Zn1 64.8(2) . . ?
O6 C23 C24 119.9(4) . . ?
C24 C23 Zn1 175.3(3) . . ?
C25 C24 C23 121.1(4) . . ?
C25 C24 C29 118.0(4) . . ?
C29 C24 C23 120.9(4) . . ?
C24 C25 H25 119.2 . . ?
C26 C25 C24 121.7(4) . . ?
C26 C25 H25 119.2 . . ?
C25 C26 H26 119.6 . . ?
C25 C26 C27 120.9(4) . . ?
C27 C26 H26 119.6 . . ?
C26 C27 C30 121.9(4) . . ?
C28 C27 C26 117.2(4) . . ?
C28 C27 C30 120.8(4) . . ?
C27 C28 H28 119.2 . . ?
C29 C28 C27 121.6(4) . . ?
C29 C28 H28 119.2 . . ?
C24 C29 C28 120.6(4) . . ?
C24 C29 H29 119.7 . . ?
C28 C29 H29 119.7 . . ?
C31 C30 C27 122.6(4) . . ?
C34 C30 C27 121.0(4) . . ?
C34 C30 C31 116.5(4) . . ?
C30 C31 H31 119.9 . . ?
C30 C31 C32 120.2(4) . . ?
C32 C31 H31 119.9 . . ?
N4 C32 C31 122.2(4) . . ?
N4 C32 C35 115.6(4) . . ?
C31 C32 C35 122.2(4) . . ?
N4 C33 C34 122.7(4) . . ?
N4 C33 C40 115.9(4) . . ?
C34 C33 C40 121.5(4) . . ?
C30 C34 H34 119.8 . . ?
C33 C34 C30 120.4(4) . . ?
C33 C34 H34 119.8 . . ?
C36 C35 C32 123.7(4) . . ?
C36 C35 C39 115.6(4) . . ?
C39 C35 C32 120.8(4) . . ?
C35 C36 H36 120.1 . . ?
C35 C36 C37 119.9(5) . . ?
C37 C36 H36 120.1 . . ?
N5 C37 C36 124.3(5) . . ?
N5 C37 H37 117.9 . . ?
C36 C37 H37 117.9 . . ?
N5 C38 H38 118.2 . . ?
N5 C38 C39 123.7(4) . . ?
C39 C38 H38 118.2 . . ?
C35 C39 H39 119.6 . . ?
C38 C39 C35 120.9(4) . . ?
C38 C39 H39 119.6 . . ?
C41 C40 C33 120.9(4) . . ?
C41 C40 C44 118.5(5) . . ?
C44 C40 C33 120.6(4) . . ?
C40 C41 H41 120.6 . . ?
C40 C41 C42 118.9(5) . . ?
C42 C41 H41 120.6 . . ?
N6 C42 C41 123.2(6) . . ?
N6 C42 H42 118.4 . . ?
C41 C42 H42 118.4 . . ?
N6 C43 H43 118.4 . . ?
N6 C43 C44 123.2(6) . . ?
C44 C43 H43 118.4 . . ?
C40 C44 C43 118.8(6) . . ?
C40 C44 H44 120.6 . . ?
C43 C44 H44 120.6 . . ?
O10 N10 O10 125.6(7) . 4_575 ?
O10 N10 O11 116.0(4) . . ?
O10 N10 O11 116.0(4) 4_575 . ?
H45A C45 H45B 109.5 . . ?
H45A C45 H45C 109.5 . . ?
H45B C45 H45C 109.5 . . ?
C46 C45 H45A 109.5 . . ?
C46 C45 H45B 109.5 . . ?
C46 C45 H45C 109.5 . . ?
C48 N7 C49 117.4(6) . . ?
C46 N7 C49 111.5(6) . . ?
C46 N7 C48 131.0(8) . . ?
N7 C49 H49A 109.5 . . ?
N7 C49 H49B 109.5 . . ?
N7 C49 H49C 109.5 . . ?
H49A C49 H49B 109.5 . . ?
H49A C49 H49C 109.5 . . ?
H49B C49 H49C 109.5 . . ?
N7 C48 H48A 109.5 . . ?
N7 C48 H48B 109.5 . . ?
N7 C48 H48C 109.5 . . ?
H48A C48 H48B 109.5 . . ?
H48A C48 H48C 109.5 . . ?
H48B C48 H48C 109.5 . . ?
O8 C46 C45 121.4(6) . . ?
N7 C46 O8 127.0(8) . . ?
N7 C46 C45 111.5(6) . . ?
H9A C9 H9B 109.5 . . ?
H9A C9 H9C 109.5 . . ?
H9B C9 H9C 109.5 . . ?
C50 C9 H9A 109.5 . . ?
C50 C9 H9B 109.5 . . ?
C50 C9 H9C 109.5 . . ?
H51A C51 H51B 109.5 . . ?
H51A C51 H51C 109.5 . . ?
H51B C51 H51C 109.5 . . ?
N47 C51 H51A 110.0 . . ?
N47 C51 H51B 110.4 . . ?
N47 C51 H51C 108.0 . . ?
H52A C52 H52B 109.5 . . ?
H52A C52 H52C 109.5 . . ?
H52B C52 H52C 109.5 . . ?
N47 C52 H52A 109.5 . . ?
N47 C52 H52B 109.5 . . ?
N47 C52 H52C 109.5 . . ?
C52 N47 C51 115.9(8) . . ?
C50 N47 C51 124.6(8) . . ?
C50 N47 C52 119.5(7) . . ?
C9 C50 O53 113.4(7) . . ?
N47 C50 C9 122.4(7) . . ?
N47 C50 O53 124.2(8) . . ?
C9A C50A O53A 103.5(15) . . ?
N47A C50A C9A 118.6(17) . . ?
N47A C50A O53A 134.2(17) . . ?
C50A C9A H9AA 106.4 . . ?
C50A C9A H9AB 113.2 . . ?
C50A C9A H9AC 108.7 . . ?
H9AA C9A H9AB 109.5 . . ?
H9AA C9A H9AC 109.5 . . ?
H9AB C9A H9AC 109.5 . . ?
C50A N47A C51A 118.5(16) . . ?
C50A N47A C52A 120.9(18) . . ?
C51A N47A C52A 120.0(19) . . ?
N47A C51A H51D 109.5 . . ?
N47A C51A H51E 109.5 . . ?
N47A C51A H51F 109.5 . . ?
H51D C51A H51E 109.5 . . ?
H51D C51A H51F 109.5 . . ?
H51E C51A H51F 109.5 . . ?
N47A C52A H52D 109.5 . . ?
N47A C52A H52E 109.5 . . ?
N47A C52A H52F 109.5 . . ?
H52D C52A H52E 109.5 . . ?
H52D C52A H52F 109.5 . . ?
H52E C52A H52F 109.5 . . ?
H9D O9 H9E 109.5 . . ?
N2 Zn2A Cl1 95.57(11) 1_656 . ?
N2 Zn2A N3 109.19(12) 1_656 1_556 ?
N2 Zn2A O1 83.09(12) 1_656 . ?
N2 Zn2A O3A 150.43(13) 1_656 . ?
N2 Zn2A O4A 92.50(11) 1_656 . ?
N3 Zn2A Cl1 94.57(11) 1_556 . ?
N3 Zn2A O1 78.22(11) 1_556 . ?
N3 Zn2A O4A 147.74(12) 1_556 . ?
O1 Zn2A Cl1 171.70(11) . . ?
O1 Zn2A O4A 81.15(11) . . ?
O3A Zn2A Cl1 97.17(12) . . ?
O3A Zn2A N3 96.28(12) . 1_556 ?
O3A Zn2A O1 87.80(12) . . ?
O3A Zn2A O4A 58.23(11) . . ?
O4A Zn2A Cl1 107.12(11) . . ?
C1A O3A Zn2 96.9(3) . . ?
C1A O3A Zn2A 95.9(2) . . ?
C1A O4A Zn2 84.1(3) . . ?
C1A O4A Zn2A 85.5(2) . . ?
O3A C1A C2 119.7(3) . . ?
O4A C1A C2 120.0(4) . . ?
O4A C1A O3A 120.3(3) . . ?
Zn2 O3 H3A 128.3 . . ?
Zn2 O3 H3B 127.2 . . ?
H3A O3 H3B 104.5 . . ?

loop_
_geom_bond_atom_site_label_1
_geom_bond_atom_site_label_2
_geom_bond_distance
_geom_bond_site_symmetry_2
_geom_bond_publ_flag
Zn1 N5 2.080(4) 1_454 ?
Zn1 N6 2.076(4) 1_554 ?
Zn1 O2 2.150(3) . ?
Zn1 O2 2.150(3) 4_575 ?
Zn1 O5 2.103(3) . ?
Zn1 O6 2.309(3) . ?
Zn2 N2 2.152(5) 1_656 ?
Zn2 N3 2.012(5) 1_556 ?
Zn2 O1 1.920(5) . ?
Zn2 O3A 2.085(5) . ?
Zn2 O4A 2.371(5) . ?
Zn2 O3 2.363(19) . ?
Cl1 Zn2A 2.410(2) . ?
N1 C10 1.341(4) . ?
N1 C11 1.340(4) . ?
N2 C15 1.322(4) . ?
N2 C16 1.327(4) . ?
N2 Zn2A 2.068(3) 1_454 ?
N3 C20 1.336(4) . ?
N3 C21 1.337(4) . ?
N3 Zn2A 2.147(3) 1_554 ?
N4 C32 1.338(5) . ?
N4 C33 1.341(5) . ?
N5 C37 1.320(7) . ?
N5 C38 1.321(6) . ?
N6 C42 1.318(7) . ?
N6 C43 1.341(7) . ?
O1 H1A 0.8502 . ?
O1 H1B 0.8498 . ?
O1 Zn2A 2.338(3) . ?
O2 H2A 0.8508 . ?
O2 H2B 0.8506 . ?
O5 C23 1.250(5) . ?
O6 C23 1.267(5) . ?
C2 C3 1.380(5) . ?
C2 C7 1.366(5) . ?
C2 C1A 1.503(5) . ?
C3 H3 0.9300 . ?
C3 C4 1.390(5) . ?
C4 H4 0.9300 . ?
C4 C5 1.385(4) . ?
C5 C6 1.390(5) . ?
C5 C8 1.491(4) . ?
C6 H6 0.9300 . ?
C6 C7 1.390(5) . ?
C7 H7 0.9300 . ?
C8 C47 1.391(4) . ?
C8 C12 1.388(4) . ?
C47 H47 0.9300 . ?
C47 C10 1.392(4) . ?
C10 C13 1.484(4) . ?
C11 C12 1.384(4) . ?
C11 C18 1.488(4) . ?
C12 H12 0.9300 . ?
C13 C14 1.378(4) . ?
C13 C17 1.378(4) . ?
C14 H14 0.9300 . ?
C14 C15 1.375(5) . ?
C15 H15 0.9300 . ?
C16 H16 0.9300 . ?
C16 C17 1.373(5) . ?
C17 H17 0.9300 . ?
C18 C19 1.377(5) . ?
C18 C22 1.388(4) . ?
C19 H19 0.9300 . ?
C19 C20 1.382(4) . ?
C20 H20 0.9300 . ?
C21 H21 0.9300 . ?
C21 C22 1.386(5) . ?
C22 H22 0.9300 . ?
C23 C24 1.493(6) . ?
C24 C25 1.376(6) . ?
C24 C29 1.379(6) . ?
C25 H25 0.9300 . ?
C25 C26 1.377(7) . ?
C26 H26 0.9300 . ?
C26 C27 1.388(6) . ?
C27 C28 1.385(6) . ?
C27 C30 1.483(6) . ?
C28 H28 0.9300 . ?
C28 C29 1.385(6) . ?
C29 H29 0.9300 . ?
C30 C31 1.394(6) . ?
C30 C34 1.391(6) . ?
C31 H31 0.9300 . ?
C31 C32 1.396(6) . ?
C32 C35 1.474(5) . ?
C33 C34 1.385(6) . ?
C33 C40 1.488(5) . ?
C34 H34 0.9300 . ?
C35 C36 1.364(6) . ?
C35 C39 1.383(6) . ?
C36 H36 0.9300 . ?
C36 C37 1.382(8) . ?
C37 H37 0.9300 . ?
C38 H38 0.9300 . ?
C38 C39 1.363(6) . ?
C39 H39 0.9300 . ?
C40 C41 1.372(7) . ?
C40 C44 1.379(7) . ?
C41 H41 0.9300 . ?
C41 C42 1.397(8) . ?
C42 H42 0.9300 . ?
C43 H43 0.9300 . ?
C43 C44 1.382(8) . ?
C44 H44 0.9300 . ?
N10 O10 1.250(5) 4_575 ?
N10 O10 1.250(5) . ?
N10 O11 1.383(8) . ?
O8 C46 1.236(7) . ?
C45 H45A 0.9600 . ?
C45 H45B 0.9600 . ?
C45 H45C 0.9600 . ?
C45 C46 1.578(9) . ?
N7 C49 1.608(9) . ?
N7 C48 1.478(8) . ?
N7 C46 1.196(8) . ?
C49 H49A 0.9600 . ?
C49 H49B 0.9600 . ?
C49 H49C 0.9600 . ?
C48 H48A 0.9600 . ?
C48 H48B 0.9600 . ?
C48 H48C 0.9600 . ?
C9 H9A 0.9600 . ?
C9 H9B 0.9600 . ?
C9 H9C 0.9600 . ?
C9 C50 1.382(13) . ?
C51 H51A 0.9599 . ?
C51 H51B 0.9601 . ?
C51 H51C 0.9600 . ?
C51 N47 1.500(6) . ?
C52 H52A 0.9600 . ?
C52 H52B 0.9600 . ?
C52 H52C 0.9600 . ?
C52 N47 1.500(6) . ?
N47 C50 1.2292(10) . ?
C50 O53 1.500(6) . ?
C50A C9A 1.427(19) . ?
C50A N47A 1.33(2) . ?
C50A O53A 1.463(16) . ?
C9A H9AA 0.9599 . ?
C9A H9AB 0.9600 . ?
C9A H9AC 0.9599 . ?
N47A C51A 1.494(15) . ?
N47A C52A 1.502(18) . ?
C51A H51D 0.9600 . ?
C51A H51E 0.9600 . ?
C51A H51F 0.9600 . ?
C52A H52D 0.9600 . ?
C52A H52E 0.9600 . ?
C52A H52F 0.9600 . ?
O9 H9D 0.8498 . ?
O9 H9E 0.8504 . ?
Zn2A O3A 2.108(3) . ?
Zn2A O4A 2.341(3) . ?
O3A C1A 1.260(5) . ?
O4A C1A 1.247(5) . ?
O3 H3A 0.8501 . ?
O3 H3B 0.8496 . ?

loop_
_geom_torsion_atom_site_label_1
_geom_torsion_atom_site_label_2
_geom_torsion_atom_site_label_3
_geom_torsion_atom_site_label_4
_geom_torsion
_geom_torsion_site_symmetry_1
_geom_torsion_site_symmetry_2
_geom_torsion_site_symmetry_3
_geom_torsion_site_symmetry_4
_geom_torsion_publ_flag
Zn1 N5 C37 C36 180.000(1) 1_656 . . . ?
Zn1 N5 C38 C39 180.000(1) 1_656 . . . ?
Zn1 N6 C42 C41 178.7(5) 1_556 . . . ?
Zn1 N6 C43 C44 178.7(5) 1_556 . . . ?
Zn1 O5 C23 O6 0.000(1) . . . . ?
Zn1 O5 C23 C24 180.000(1) . . . . ?
Zn1 O6 C23 O5 0.000(1) . . . . ?
Zn1 O6 C23 C24 180.000(1) . . . . ?
Zn2 N2 C15 C14 -169.1(4) 1_454 . . . ?
Zn2 N2 C16 C17 169.3(4) 1_454 . . . ?
Zn2 N3 C20 C19 -172.3(3) 1_554 . . . ?
Zn2 N3 C21 C22 176.1(3) 1_554 . . . ?
Zn2 O3A C1A C2 -171.0(3) . . . . ?
Zn2 O3A C1A O4A 9.0(5) . . . . ?
Zn2 O4A C1A C2 172.1(4) . . . . ?
Zn2 O4A C1A O3A -7.9(4) . . . . ?
N1 C10 C13 C14 177.5(4) . . . . ?
N1 C10 C13 C17 -1.5(5) . . . . ?
N1 C11 C12 C8 1.3(6) . . . . ?
N1 C11 C18 C19 -32.7(5) . . . . ?
N1 C11 C18 C22 149.0(3) . . . . ?
N2 C16 C17 C13 0.3(7) . . . . ?
N3 C21 C22 C18 -3.8(6) . . . . ?
N4 C32 C35 C36 180.000(1) . . . . ?
N4 C32 C35 C39 0.000(1) . . . . ?
N4 C33 C34 C30 0.000(1) . . . . ?
N4 C33 C40 C41 -154.3(4) . . . . ?
N4 C33 C40 C44 27.9(4) . . . . ?
N5 C38 C39 C35 0.000(1) . . . . ?
N6 C43 C44 C40 2.5(10) . . . . ?
O5 C23 C24 C25 0.000(1) . . . . ?
O5 C23 C24 C29 180.000(1) . . . . ?
O6 C23 C24 C25 180.000(1) . . . . ?
O6 C23 C24 C29 0.000(1) . . . . ?
C2 C3 C4 C5 0.6(6) . . . . ?
C3 C2 C7 C6 0.8(7) . . . . ?
C3 C2 C1A O3A 7.1(6) . . . . ?
C3 C2 C1A O4A -172.9(4) . . . . ?
C3 C4 C5 C6 0.2(6) . . . . ?
C3 C4 C5 C8 178.3(3) . . . . ?
C4 C5 C6 C7 -0.4(7) . . . . ?
C4 C5 C8 C47 -4.3(5) . . . . ?
C4 C5 C8 C12 177.4(4) . . . . ?
C5 C6 C7 C2 0.0(7) . . . . ?
C5 C8 C47 C10 -177.1(3) . . . . ?
C5 C8 C12 C11 176.0(3) . . . . ?
C6 C5 C8 C47 173.8(4) . . . . ?
C6 C5 C8 C12 -4.5(5) . . . . ?
C7 C2 C3 C4 -1.0(6) . . . . ?
C7 C2 C1A O3A -171.1(4) . . . . ?
C7 C2 C1A O4A 8.9(6) . . . . ?
C8 C5 C6 C7 -178.6(4) . . . . ?
C8 C47 C10 N1 1.1(5) . . . . ?
C8 C47 C10 C13 179.3(3) . . . . ?
C47 C8 C12 C11 -2.4(5) . . . . ?
C47 C10 C13 C14 -0.9(6) . . . . ?
C47 C10 C13 C17 -179.8(4) . . . . ?
C10 N1 C11 C12 1.1(5) . . . . ?
C10 N1 C11 C18 176.7(3) . . . . ?
C10 C13 C14 C15 -179.4(4) . . . . ?
C10 C13 C17 C16 179.8(4) . . . . ?
C11 N1 C10 C47 -2.3(5) . . . . ?
C11 N1 C10 C13 179.4(3) . . . . ?
C11 C18 C19 C20 -175.6(3) . . . . ?
C11 C18 C22 C21 178.9(3) . . . . ?
C12 C8 C47 C10 1.3(5) . . . . ?
C12 C11 C18 C19 142.9(4) . . . . ?
C12 C11 C18 C22 -35.4(5) . . . . ?
C13 C14 C15 N2 -1.2(8) . . . . ?
C14 C13 C17 C16 0.8(6) . . . . ?
C15 N2 C16 C17 -1.8(7) . . . . ?
C16 N2 C15 C14 2.2(7) . . . . ?
C17 C13 C14 C15 -0.4(7) . . . . ?
C18 C11 C12 C8 -174.0(3) . . . . ?
C18 C19 C20 N3 -3.4(6) . . . . ?
C19 C18 C22 C21 0.6(5) . . . . ?
C20 N3 C21 C22 3.3(5) . . . . ?
C21 N3 C20 C19 0.4(5) . . . . ?
C22 C18 C19 C20 2.8(5) . . . . ?
C23 C24 C25 C26 180.000(1) . . . . ?
C23 C24 C29 C28 180.000(1) . . . . ?
C24 C25 C26 C27 0.000(1) . . . . ?
C25 C24 C29 C28 0.000(1) . . . . ?
C25 C26 C27 C28 0.000(1) . . . . ?
C25 C26 C27 C30 180.000(1) . . . . ?
C26 C27 C28 C29 0.000(1) . . . . ?
C26 C27 C30 C31 0.000(1) . . . . ?
C26 C27 C30 C34 180.000(0) . . . . ?
C27 C28 C29 C24 0.000(1) . . . . ?
C27 C30 C31 C32 180.000(0) . . . . ?
C27 C30 C34 C33 180.000(0) . . . . ?
C28 C27 C30 C31 180.000(0) . . . . ?
C28 C27 C30 C34 0.000(1) . . . . ?
C29 C24 C25 C26 0.000(1) . . . . ?
C30 C27 C28 C29 180.000(1) . . . . ?
C30 C31 C32 N4 0.000(1) . . . . ?
C30 C31 C32 C35 180.000(0) . . . . ?
C31 C30 C34 C33 0.0 . . . . ?
C31 C32 C35 C36 0.000(1) . . . . ?
C31 C32 C35 C39 180.000(1) . . . . ?
C32 N4 C33 C34 0.000(1) . . . . ?
C32 N4 C33 C40 180.000(0) . . . . ?
C32 C35 C36 C37 180.000(1) . . . . ?
C32 C35 C39 C38 180.000(1) . . . . ?
C33 N4 C32 C31 0.000(1) . . . . ?
C33 N4 C32 C35 180.000(0) . . . . ?
C33 C40 C41 C42 178.8(5) . . . . ?
C33 C40 C44 C43 178.8(5) . . . . ?
C34 C30 C31 C32 0.0 . . . . ?
C34 C33 C40 C41 25.7(4) . . . . ?
C34 C33 C40 C44 -152.1(4) . . . . ?
C35 C36 C37 N5 0.000(1) . . . . ?
C36 C35 C39 C38 0.000(1) . . . . ?
C37 N5 C38 C39 0.000(1) . . . . ?
C38 N5 C37 C36 0.000(1) . . . . ?
C39 C35 C36 C37 0.000(1) . . . . ?
C40 C33 C34 C30 180.000(0) . . . . ?
C40 C41 C42 N6 2.6(10) . . . . ?
C41 C40 C44 C43 0.9(8) . . . . ?
C42 N6 C43 C44 -3.3(9) . . . . ?
C43 N6 C42 C41 0.7(9) . . . . ?
C44 C40 C41 C42 -3.3(8) . . . . ?
C49 N7 C46 O8 -1.8(11) . . . . ?
C49 N7 C46 C45 177.7(6) . . . . ?
C48 N7 C46 O8 -178.7(8) . . . . ?
C48 N7 C46 C45 0.7(12) . . . . ?
C51 N47 C50 C9 0.00(2) . . . . ?
C51 N47 C50 O53 180.000(12) . . . . ?
C52 N47 C50 C9 180.000(10) . . . . ?
C52 N47 C50 O53 0.00(2) . . . . ?
C9A C50A N47A C51A 6(3) . . . . ?
C9A C50A N47A C52A 177(2) . . . . ?
O53A C50A N47A C51A -148(2) . . . . ?
O53A C50A N47A C52A 23(3) . . . . ?
Zn2A N2 C15 C14 177.4(4) 1_454 . . . ?
Zn2A N2 C16 C17 -177.0(4) 1_454 . . . ?
Zn2A N3 C20 C19 176.4(3) 1_554 . . . ?
Zn2A N3 C21 C22 -172.3(3) 1_554 . . . ?
Zn2A O3A C1A C2 177.0(3) . . . . ?
Zn2A O3A C1A O4A -3.0(4) . . . . ?
Zn2A O4A C1A C2 -177.3(4) . . . . ?
Zn2A O4A C1A O3A 2.7(4) . . . . ?
C1A C2 C3 C4 -179.2(4) . . . . ?
C1A C2 C7 C6 179.0(4) . . . . ?
